data_2018815
loop_
_publ_author_name
'Nazarenko, Olga M.'
'Rusanov, Eduard B.'
'Chernega, Alexander N.'
'Domasevitch, Konstantin V.'

_publ_section_title
;
 Cobalt(II) and cadmium(II) square grids supported with 4,4'-bipyrazole
 and accommodating 3-carboxyadamantane-1-carboxylate
;
_journal_coeditor_code EG3109
_journal_issue 3
_journal_name_full 'Acta Crystallographica Section C'
_journal_page_first 232
_journal_page_last 236
_journal_paper_doi 10.1107/S0108270113003405
_journal_volume 69
_journal_year 2013
_chemical_formula_iupac '[Cd (C12 H15 O4)2 (C6 H6 N4)2] , 2H2 O'
_chemical_formula_moiety 'C36 H42 Cd N8 O8, 2(H2 O)'
_chemical_formula_sum 'C36 H46 Cd N8 O10'
_chemical_formula_weight 863.21
_chemical_name_systematic
'Poly[[bis(\m-4,4'-bi-1<i>H</i>-pyrazole-\k^2^<i>N</i>^2^:<i>N</i>^2'^)bis(3-carboxyadamantane-1-carboxylato-\k<i>O</i>^1^)cadmium(II)] dihydrate]'
_space_group_IT_number 15
_space_group_name_Hall '-C 2yc'
_symmetry_cell_setting monoclinic
_symmetry_space_group_name_Hall '-C 2yc'
_symmetry_space_group_name_H-M 'C 1 2/c 1'
_atom_sites_solution_hydrogens geom
_atom_sites_solution_primary direct
_atom_sites_solution_secondary difmap
_audit_creation_method SHELXL97
_cell_angle_alpha 90.00
_cell_angle_beta 105.384(7)
_cell_angle_gamma 90.00
_cell_formula_units_Z 4
_cell_length_a 14.5363(12)
_cell_length_b 14.9862(13)
_cell_length_c 18.3813(17)
_cell_measurement_reflns_used 12693
_cell_measurement_temperature 296(2)
_cell_measurement_theta_max 26.37
_cell_measurement_theta_min 2.10
_cell_volume 3860.8(6)
_computing_cell_refinement 'SAINT-NT (Bruker, 1999)'
_computing_data_collection 'SMART-NT (Bruker, 1998)'
_computing_data_reduction 'SAINT-NT (Bruker, 1999)'
_computing_molecular_graphics 'DIAMOND (Brandenburg, 1999)'
_computing_publication_material 'WinGX (Farrugia, 2012)'
_computing_structure_refinement 'SHELXL97 (Sheldrick, 2008)'
_computing_structure_solution 'SHELXS97 (Sheldrick, 2008)'
_diffrn_ambient_temperature 296(2)
_diffrn_measured_fraction_theta_full 1.000
_diffrn_measured_fraction_theta_max 1.000
_diffrn_measurement_device_type 'Bruker APEXII area-detector'
_diffrn_measurement_method \w
_diffrn_radiation_monochromator graphite
_diffrn_radiation_source 'fine-focus sealed tube'
_diffrn_radiation_type MoK\a
_diffrn_radiation_wavelength 0.71073
_diffrn_reflns_av_R_equivalents 0.0517
_diffrn_reflns_av_sigmaI/netI 0.0700
_diffrn_reflns_limit_h_max 18
_diffrn_reflns_limit_h_min -14
_diffrn_reflns_limit_k_max 18
_diffrn_reflns_limit_k_min -18
_diffrn_reflns_limit_l_max 18
_diffrn_reflns_limit_l_min -22
_diffrn_reflns_number 12693
_diffrn_reflns_theta_full 26.37
_diffrn_reflns_theta_max 26.37
_diffrn_reflns_theta_min 2.10
_diffrn_standards_decay_% 0
_exptl_absorpt_coefficient_mu 0.632
_exptl_absorpt_correction_T_max 0.8893
_exptl_absorpt_correction_T_min 0.8682
_exptl_absorpt_correction_type multi-scan
_exptl_absorpt_process_details '(SADABS; Sheldrick, 1996)'
_exptl_crystal_colour colourless
_exptl_crystal_density_diffrn 1.485
_exptl_crystal_density_method 'not measured'
_exptl_crystal_description prism
_exptl_crystal_F_000 1784
_exptl_crystal_size_max 0.23
_exptl_crystal_size_mid 0.22
_exptl_crystal_size_min 0.19
_refine_diff_density_max 0.356
_refine_diff_density_min -0.427
_refine_ls_extinction_method none
_refine_ls_goodness_of_fit_ref 1.023
_refine_ls_hydrogen_treatment constr
_refine_ls_matrix_type full
_refine_ls_number_parameters 249
_refine_ls_number_reflns 3945
_refine_ls_number_restraints 0
_refine_ls_restrained_S_all 1.023
_refine_ls_R_factor_all 0.0685
_refine_ls_R_factor_gt 0.0442
_refine_ls_shift/su_max 0.000
_refine_ls_shift/su_mean 0.000
_refine_ls_structure_factor_coef Fsqd
_refine_ls_weighting_details 'calc w = 1/[\s^2^(Fo^2^)+(0.0264P)^2^+1.6268P] where P=(Fo^2^+2Fc^2^)/3'
_refine_ls_weighting_scheme calc
_refine_ls_wR_factor_gt 0.0710
_refine_ls_wR_factor_ref 0.0772
_reflns_number_gt 3056
_reflns_number_total 3945
_reflns_threshold_expression I>2\s(I)
_cod_data_source_file eg3109.cif
_cod_data_source_block II
_cod_original_sg_symbol_H-M 'C 2/c'
_cod_database_code 2018815
_cod_database_fobs_code 2018815

loop_
_symmetry_equiv_pos_as_xyz
'x, y, z'
'-x, y, -z+1/2'
'x+1/2, y+1/2, z'
'-x+1/2, y+1/2, -z+1/2'
'-x, -y, -z'
'x, -y, z-1/2'
'-x+1/2, -y+1/2, -z'
'x+1/2, -y+1/2, z-1/2'

loop_
_atom_site_type_symbol
_atom_site_label
_atom_site_fract_x
_atom_site_fract_y
_atom_site_fract_z
_atom_site_U_iso_or_equiv
_atom_site_adp_type
_atom_site_calc_flag
_atom_site_refinement_flags
_atom_site_occupancy
_atom_site_symmetry_multiplicity
Cd Cd1 0.5000 0.209765(19) 0.2500 0.02024(10) Uani d S 1 2
O O1 0.52757(16) 0.24394(13) 0.37859(12) 0.0329(6) Uani d . 1 1
O O2 0.52525(16) 0.11352(13) 0.43394(12) 0.0354(6) Uani d . 1 1
O O3 0.28963(19) 0.40998(18) 0.51619(15) 0.0666(9) Uani d . 1 1
H H1O 0.2328 0.4291 0.5087 0.100 Uiso d R 1 1
O O4 0.2789(2) 0.3313(2) 0.61387(16) 0.0695(9) Uani d . 1 1
O O5 0.37647(16) 0.02616(14) 0.47978(14) 0.0518(7) Uani d . 1 1
H H1W 0.4186 0.0545 0.4646 0.078 Uiso d R 1 1
H H2W 0.4033 -0.0175 0.5066 0.078 Uiso d R 1 1
N N1 0.61043(18) 0.09640(16) 0.27108(15) 0.0299(7) Uani d . 1 1
N N2 0.61718(19) 0.04162(16) 0.33006(15) 0.0340(7) Uani d . 1 1
H H1N 0.5875 0.0494 0.3643 0.051 Uiso calc R 1 1
N N3 0.88300(19) -0.18159(16) 0.23721(15) 0.0322(7) Uani d . 1 1
N N4 0.8645(2) -0.13287(17) 0.17452(16) 0.0386(7) Uani d . 1 1
H H2N 0.8902 -0.1418 0.1380 0.058 Uiso calc R 1 1
C C1 0.6657(2) 0.0608(2) 0.23276(18) 0.0297(8) Uani d . 1 1
H H1 0.6747 0.0847 0.1884 0.036 Uiso calc R 1 1
C C2 0.7095(2) -0.01746(18) 0.26681(17) 0.0241(7) Uani d . 1 1
C C3 0.6760(2) -0.0265(2) 0.32876(18) 0.0335(8) Uani d . 1 1
H H3 0.6913 -0.0722 0.3641 0.040 Uiso calc R 1 1
C C4 0.8292(2) -0.1464(2) 0.27713(18) 0.0365(9) Uani d . 1 1
H H4 0.8269 -0.1677 0.3241 0.044 Uiso calc R 1 1
C C5 0.7762(2) -0.0740(2) 0.24144(17) 0.0266(7) Uani d . 1 1
C C6 0.8013(3) -0.0684(2) 0.1751(2) 0.0410(9) Uani d . 1 1
H H6 0.7783 -0.0270 0.1369 0.049 Uiso calc R 1 1
C C7 0.5296(2) 0.19788(19) 0.43565(17) 0.0243(7) Uani d . 1 1
C C8 0.3238(3) 0.3549(2) 0.5714(2) 0.0381(9) Uani d . 1 1
C C9 0.5325(2) 0.24696(19) 0.50917(18) 0.0250(7) Uani d . 1 1
C C10 0.4302(2) 0.2778(2) 0.50451(17) 0.0278(7) Uani d . 1 1
H H10A 0.4080 0.3170 0.4614 0.033 Uiso calc R 1 1
H H10B 0.3882 0.2264 0.4975 0.033 Uiso calc R 1 1
C C11 0.4266(2) 0.3272(2) 0.57656(17) 0.0307(8) Uani d . 1 1
C C12 0.4627(3) 0.2660(2) 0.64389(18) 0.0406(9) Uani d . 1 1
H H12A 0.4593 0.2966 0.6896 0.049 Uiso calc R 1 1
H H12B 0.4224 0.2134 0.6382 0.049 Uiso calc R 1 1
C C13 0.5646(3) 0.2382(3) 0.65038(19) 0.0472(10) Uani d . 1 1
H H13 0.5870 0.1992 0.6943 0.057 Uiso calc R 1 1
C C14 0.5676(3) 0.1874(2) 0.57865(17) 0.0407(9) Uani d . 1 1
H H14A 0.6324 0.1682 0.5824 0.049 Uiso calc R 1 1
H H14B 0.5276 0.1347 0.5735 0.049 Uiso calc R 1 1
C C15 0.5961(3) 0.3306(2) 0.5186(2) 0.0437(10) Uani d . 1 1
H H15A 0.6613 0.3133 0.5215 0.052 Uiso calc R 1 1
H H15B 0.5739 0.3694 0.4753 0.052 Uiso calc R 1 1
C C16 0.5929(3) 0.3806(3) 0.5906(2) 0.0535(11) Uani d . 1 1
H H16 0.6338 0.4335 0.5961 0.064 Uiso calc R 1 1
C C17 0.6298(3) 0.3201(3) 0.6587(2) 0.0665(13) Uani d . 1 1
H H17A 0.6300 0.3520 0.7047 0.080 Uiso calc R 1 1
H H17B 0.6946 0.3015 0.6617 0.080 Uiso calc R 1 1
C C18 0.4910(3) 0.4099(2) 0.5856(2) 0.0441(10) Uani d . 1 1
H H18A 0.4685 0.4494 0.5427 0.053 Uiso calc R 1 1
H H18B 0.4892 0.4421 0.6309 0.053 Uiso calc R 1 1

loop_
_atom_site_aniso_label
_atom_site_aniso_U_11
_atom_site_aniso_U_22
_atom_site_aniso_U_33
_atom_site_aniso_U_12
_atom_site_aniso_U_13
_atom_site_aniso_U_23
Cd1 0.02006(17) 0.01415(15) 0.0288(2) 0.000 0.01052(14) 0.000
O1 0.0489(15) 0.0285(11) 0.0259(13) -0.0042(10) 0.0181(12) 0.0015(11)
O2 0.0550(16) 0.0239(11) 0.0352(14) 0.0058(10) 0.0259(13) 0.0009(10)
O3 0.0598(19) 0.092(2) 0.0531(19) 0.0411(17) 0.0240(16) 0.0213(17)
O4 0.0523(19) 0.102(2) 0.066(2) 0.0201(17) 0.0364(17) 0.0163(18)
O5 0.0382(15) 0.0416(14) 0.081(2) 0.0156(11) 0.0253(15) 0.0188(14)
N1 0.0290(16) 0.0292(14) 0.0373(17) 0.0117(12) 0.0191(14) 0.0040(13)
N2 0.0451(18) 0.0319(14) 0.0337(17) 0.0147(13) 0.0254(15) 0.0100(14)
N3 0.0370(17) 0.0356(15) 0.0267(16) 0.0188(13) 0.0130(14) 0.0065(13)
N4 0.0496(19) 0.0405(16) 0.0347(18) 0.0196(15) 0.0269(15) 0.0099(15)
C1 0.0307(19) 0.0335(17) 0.028(2) 0.0068(15) 0.0140(16) 0.0030(16)
C2 0.0215(17) 0.0249(16) 0.0267(19) 0.0045(13) 0.0078(15) 0.0001(15)
C3 0.045(2) 0.0312(18) 0.029(2) 0.0148(16) 0.0191(18) 0.0099(16)
C4 0.044(2) 0.046(2) 0.0232(19) 0.0240(17) 0.0163(17) 0.0114(17)
C5 0.0270(18) 0.0281(16) 0.0251(19) 0.0077(14) 0.0074(16) -0.0031(15)
C6 0.053(2) 0.0328(18) 0.042(2) 0.0228(17) 0.021(2) 0.0121(18)
C7 0.0227(16) 0.0271(17) 0.0264(18) 0.0015(13) 0.0124(14) 0.0027(15)
C8 0.041(2) 0.045(2) 0.030(2) 0.0056(18) 0.0141(19) -0.0088(18)
C9 0.0257(18) 0.0269(15) 0.0246(18) 0.0018(13) 0.0104(15) -0.0013(14)
C10 0.0319(18) 0.0293(17) 0.0219(17) 0.0051(14) 0.0066(15) -0.0019(15)
C11 0.0295(19) 0.0430(18) 0.0219(19) 0.0037(15) 0.0109(16) -0.0061(16)
C12 0.046(2) 0.055(2) 0.0210(19) 0.0015(18) 0.0092(17) -0.0030(17)
C13 0.055(3) 0.065(3) 0.019(2) 0.023(2) 0.0047(19) 0.0045(18)
C14 0.045(2) 0.051(2) 0.0240(19) 0.0199(17) 0.0052(17) 0.0007(17)
C15 0.038(2) 0.051(2) 0.048(2) -0.0172(18) 0.0231(19) -0.016(2)
C16 0.047(3) 0.062(3) 0.053(3) -0.027(2) 0.017(2) -0.029(2)
C17 0.031(2) 0.110(4) 0.049(3) 0.002(2) -0.005(2) -0.037(3)
C18 0.052(3) 0.040(2) 0.044(2) -0.0037(18) 0.021(2) -0.0141(19)

loop_
_atom_type_symbol
_atom_type_description
_atom_type_scat_dispersion_real
_atom_type_scat_dispersion_imag
_atom_type_scat_source
C C 0.0033 0.0016 'International Tables Vol C Tables 4.2.6.8 and 6.1.1.4'
H H 0.0000 0.0000 'International Tables Vol C Tables 4.2.6.8 and 6.1.1.4'
N N 0.0061 0.0033 'International Tables Vol C Tables 4.2.6.8 and 6.1.1.4'
O O 0.0106 0.0060 'International Tables Vol C Tables 4.2.6.8 and 6.1.1.4'
Cd Cd -0.8075 1.2024 'International Tables Vol C Tables 4.2.6.8 and 6.1.1.4'

loop_
_geom_angle_atom_site_label_1
_geom_angle_atom_site_label_2
_geom_angle_atom_site_label_3
_geom_angle_site_symmetry_1
_geom_angle_site_symmetry_3
_geom_angle
_geom_angle_publ_flag
N1 Cd1 N1 2_655 . 84.69(13) y
N1 Cd1 N3 2_655 4_655 174.76(9) ?
N1 Cd1 N3 . 4_655 92.36(9) y
N1 Cd1 N3 2_655 3_455 92.36(9) ?
N1 Cd1 N3 . 3_455 174.76(9) y
N3 Cd1 N3 4_655 3_455 90.90(14) y
N1 Cd1 O1 2_655 2_655 93.81(8) ?
N1 Cd1 O1 . 2_655 104.84(8) y
N3 Cd1 O1 4_655 2_655 82.75(8) ?
N3 Cd1 O1 3_455 2_655 79.64(8) ?
N1 Cd1 O1 2_655 . 104.84(8) ?
N1 Cd1 O1 . . 93.81(8) y
N3 Cd1 O1 4_655 . 79.64(8) y
N3 Cd1 O1 3_455 . 82.75(8) y
O1 Cd1 O1 2_655 . 154.79(10) y
C7 O1 Cd1 . . 133.21(19) ?
C8 O3 H1O . . 119.7 ?
H1W O5 H2W . . 108.4 ?
C1 N1 N2 . . 105.1(2) ?
C1 N1 Cd1 . . 135.1(2) ?
N2 N1 Cd1 . . 119.10(18) ?
C3 N2 N1 . . 111.3(3) ?
C3 N2 H1N . . 124.4 ?
N1 N2 H1N . . 124.4 ?
C4 N3 N4 . . 104.5(2) ?
C4 N3 Cd1 . 3_545 138.8(2) ?
N4 N3 Cd1 . 3_545 116.56(18) ?
N3 N4 C6 . . 111.8(3) ?
N3 N4 H2N . . 124.1 ?
C6 N4 H2N . . 124.1 ?
N1 C1 C2 . . 111.7(3) ?
N1 C1 H1 . . 124.1 ?
C2 C1 H1 . . 124.1 ?
C3 C2 C1 . . 103.7(3) ?
C3 C2 C5 . . 128.9(3) ?
C1 C2 C5 . . 127.4(3) ?
N2 C3 C2 . . 108.2(3) ?
N2 C3 H3 . . 125.9 ?
C2 C3 H3 . . 125.9 ?
N3 C4 C5 . . 112.7(3) ?
N3 C4 H4 . . 123.6 ?
C5 C4 H4 . . 123.6 ?
C6 C5 C4 . . 102.9(3) ?
C6 C5 C2 . . 127.6(3) ?
C4 C5 C2 . . 129.5(3) ?
N4 C6 C5 . . 108.1(3) ?
N4 C6 H6 . . 126.0 ?
C5 C6 H6 . . 126.0 ?
O1 C7 O2 . . 122.8(3) ?
O1 C7 C9 . . 117.7(3) ?
O2 C7 C9 . . 119.5(3) ?
O4 C8 O3 . . 122.4(4) ?
O4 C8 C11 . . 124.9(3) ?
O3 C8 C11 . . 112.7(3) ?
C7 C9 C14 . . 112.5(2) ?
C7 C9 C10 . . 107.2(2) ?
C14 C9 C10 . . 109.0(3) ?
C7 C9 C15 . . 111.5(3) ?
C14 C9 C15 . . 108.9(3) ?
C10 C9 C15 . . 107.7(3) ?
C11 C10 C9 . . 110.6(2) ?
C11 C10 H10A . . 109.5 ?
C9 C10 H10A . . 109.5 ?
C11 C10 H10B . . 109.5 ?
C9 C10 H10B . . 109.5 ?
H10A C10 H10B . . 108.1 ?
C12 C11 C8 . . 109.6(3) ?
C12 C11 C10 . . 109.3(3) ?
C8 C11 C10 . . 109.6(3) ?
C12 C11 C18 . . 109.3(3) ?
C8 C11 C18 . . 110.2(3) ?
C10 C11 C18 . . 108.9(3) ?
C13 C12 C11 . . 110.5(3) ?
C13 C12 H12A . . 109.6 ?
C11 C12 H12A . . 109.6 ?
C13 C12 H12B . . 109.6 ?
C11 C12 H12B . . 109.6 ?
H12A C12 H12B . . 108.1 ?
C12 C13 C17 . . 110.7(3) ?
C12 C13 C14 . . 108.6(3) ?
C17 C13 C14 . . 109.0(3) ?
C12 C13 H13 . . 109.5 ?
C17 C13 H13 . . 109.5 ?
C14 C13 H13 . . 109.5 ?
C9 C14 C13 . . 110.4(3) ?
C9 C14 H14A . . 109.6 ?
C13 C14 H14A . . 109.6 ?
C9 C14 H14B . . 109.6 ?
C13 C14 H14B . . 109.6 ?
H14A C14 H14B . . 108.1 ?
C16 C15 C9 . . 109.9(3) ?
C16 C15 H15A . . 109.7 ?
C9 C15 H15A . . 109.7 ?
C16 C15 H15B . . 109.7 ?
C9 C15 H15B . . 109.7 ?
H15A C15 H15B . . 108.2 ?
C18 C16 C17 . . 110.2(3) ?
C18 C16 C15 . . 109.9(3) ?
C17 C16 C15 . . 109.5(3) ?
C18 C16 H16 . . 109.1 ?
C17 C16 H16 . . 109.1 ?
C15 C16 H16 . . 109.1 ?
C16 C17 C13 . . 108.7(3) ?
C16 C17 H17A . . 109.9 ?
C13 C17 H17A . . 109.9 ?
C16 C17 H17B . . 109.9 ?
C13 C17 H17B . . 109.9 ?
H17A C17 H17B . . 108.3 ?
C16 C18 C11 . . 109.2(3) ?
C16 C18 H18A . . 109.8 ?
C11 C18 H18A . . 109.8 ?
C16 C18 H18B . . 109.8 ?
C11 C18 H18B . . 109.8 ?
H18A C18 H18B . . 108.3 ?

loop_
_geom_bond_atom_site_label_1
_geom_bond_atom_site_label_2
_geom_bond_site_symmetry_2
_geom_bond_distance
_geom_bond_publ_flag
Cd1 N1 2_655 2.298(2) ?
Cd1 N1 . 2.298(2) y
Cd1 N3 4_655 2.321(2) y
Cd1 N3 3_455 2.321(2) ?
Cd1 O1 2_655 2.347(2) ?
Cd1 O1 . 2.347(2) y
O1 C7 . 1.249(3) ?
O2 C7 . 1.266(3) ?
O3 C8 . 1.300(4) ?
O3 H1O . 0.8500 ?
O4 C8 . 1.196(4) ?
O5 H1W . 0.8500 ?
O5 H2W . 0.8500 ?
N1 C1 . 1.314(4) ?
N1 N2 . 1.343(3) ?
N2 C3 . 1.336(4) ?
N2 H1N . 0.8600 ?
N3 C4 . 1.316(4) ?
N3 N4 . 1.330(3) ?
N3 Cd1 3_545 2.321(2) ?
N4 C6 . 1.335(4) ?
N4 H2N . 0.8600 ?
C1 C2 . 1.401(4) ?
C1 H1 . 0.9300 ?
C2 C3 . 1.359(4) ?
C2 C5 . 1.455(4) ?
C3 H3 . 0.9300 ?
C4 C5 . 1.390(4) ?
C4 H4 . 0.9300 ?
C5 C6 . 1.365(4) ?
C6 H6 . 0.9300 ?
C7 C9 . 1.529(4) ?
C8 C11 . 1.530(4) ?
C9 C14 . 1.530(4) ?
C9 C10 . 1.538(4) ?
C9 C15 . 1.540(4) ?
C10 C11 . 1.530(4) ?
C10 H10A . 0.9700 ?
C10 H10B . 0.9700 ?
C11 C12 . 1.518(4) ?
C11 C18 . 1.536(4) ?
C12 C13 . 1.514(5) ?
C12 H12A . 0.9700 ?
C12 H12B . 0.9700 ?
C13 C17 . 1.532(5) ?
C13 C14 . 1.533(5) ?
C13 H13 . 0.9800 ?
C14 H14A . 0.9700 ?
C14 H14B . 0.9700 ?
C15 C16 . 1.533(5) ?
C15 H15A . 0.9700 ?
C15 H15B . 0.9700 ?
C16 C18 . 1.523(5) ?
C16 C17 . 1.524(5) ?
C16 H16 . 0.9800 ?
C17 H17A . 0.9700 ?
C17 H17B . 0.9700 ?
C18 H18A . 0.9700 ?
C18 H18B . 0.9700 ?

loop_
_geom_hbond_atom_site_label_D
_geom_hbond_atom_site_label_H
_geom_hbond_atom_site_label_A
_geom_hbond_site_symmetry_A
_geom_hbond_distance_DH
_geom_hbond_distance_HA
_geom_hbond_distance_DA
_geom_hbond_angle_DHA
_geom_hbond_publ_flag
O3 H1O O5 7_556 0.85 1.79 2.616(3) 164 yes
O5 H1W O2 . 0.85 1.99 2.841(3) 175 yes
O5 H2W O2 5_656 0.85 1.93 2.781(3) 175 yes
N2 H1N O2 . 0.86 2.00 2.819(3) 159 yes
N4 H2N O1 4_645 0.86 2.16 2.763(3) 127 yes
C1 H1 O4 8_555 0.93 2.62 3.465(4) 151 yes

loop_
_geom_torsion_atom_site_label_1
_geom_torsion_atom_site_label_2
_geom_torsion_atom_site_label_3
_geom_torsion_atom_site_label_4
_geom_torsion_site_symmetry_1
_geom_torsion
N1 Cd1 O1 C7 2_655 34.2(3)
N1 Cd1 O1 C7 . -51.3(3)
N3 Cd1 O1 C7 4_655 -143.0(3)
N3 Cd1 O1 C7 3_455 124.8(3)
O1 Cd1 O1 C7 2_655 170.6(3)
N1 Cd1 N1 C1 2_655 104.4(3)
N3 Cd1 N1 C1 4_655 -71.3(3)
O1 Cd1 N1 C1 2_655 11.8(3)
O1 Cd1 N1 C1 . -151.1(3)
N1 Cd1 N1 N2 2_655 -64.6(2)
N3 Cd1 N1 N2 4_655 119.7(2)
O1 Cd1 N1 N2 2_655 -157.2(2)
O1 Cd1 N1 N2 . 39.9(2)
C1 N1 N2 C3 . 0.4(4)
Cd1 N1 N2 C3 . 172.4(2)
C4 N3 N4 C6 . 0.4(4)
Cd1 N3 N4 C6 3_545 -175.6(2)
N2 N1 C1 C2 . -0.3(4)
Cd1 N1 C1 C2 . -170.4(2)
N1 C1 C2 C3 . 0.2(4)
N1 C1 C2 C5 . -179.0(3)
N1 N2 C3 C2 . -0.3(4)
C1 C2 C3 N2 . 0.0(4)
C5 C2 C3 N2 . 179.2(3)
N4 N3 C4 C5 . -0.7(4)
Cd1 N3 C4 C5 3_545 173.8(2)
N3 C4 C5 C6 . 0.8(4)
N3 C4 C5 C2 . -179.6(3)
C3 C2 C5 C6 . 172.8(4)
C1 C2 C5 C6 . -8.3(5)
C3 C2 C5 C4 . -6.7(6)
C1 C2 C5 C4 . 172.3(3)
N3 N4 C6 C5 . 0.1(4)
C4 C5 C6 N4 . -0.5(4)
C2 C5 C6 N4 . 179.9(3)
Cd1 O1 C7 O2 . 7.7(5)
Cd1 O1 C7 C9 . -169.26(18)
O1 C7 C9 C14 . -161.0(3)
O2 C7 C9 C14 . 21.9(4)
O1 C7 C9 C10 . 79.3(3)
O2 C7 C9 C10 . -97.8(3)
O1 C7 C9 C15 . -38.3(4)
O2 C7 C9 C15 . 144.6(3)
C7 C9 C10 C11 . 179.5(2)
C14 C9 C10 C11 . 57.6(3)
C15 C9 C10 C11 . -60.4(3)
O4 C8 C11 C12 . -0.4(5)
O3 C8 C11 C12 . 177.8(3)
O4 C8 C11 C10 . 119.5(4)
O3 C8 C11 C10 . -62.3(4)
O4 C8 C11 C18 . -120.7(4)
O3 C8 C11 C18 . 57.5(4)
C9 C10 C11 C12 . -58.4(3)
C9 C10 C11 C8 . -178.5(3)
C9 C10 C11 C18 . 60.9(3)
C8 C11 C12 C13 . -179.6(3)
C10 C11 C12 C13 . 60.3(4)
C18 C11 C12 C13 . -58.8(4)
C11 C12 C13 C17 . 58.7(4)
C11 C12 C13 C14 . -61.0(4)
C7 C9 C14 C13 . -177.2(3)
C10 C9 C14 C13 . -58.5(4)
C15 C9 C14 C13 . 58.7(4)
C12 C13 C14 C9 . 60.3(4)
C17 C13 C14 C9 . -60.5(4)
C7 C9 C15 C16 . 176.9(3)
C14 C9 C15 C16 . -58.4(4)
C10 C9 C15 C16 . 59.6(4)
C9 C15 C16 C18 . -60.7(4)
C9 C15 C16 C17 . 60.5(4)
C18 C16 C17 C13 . 59.5(4)
C15 C16 C17 C13 . -61.5(4)
C12 C13 C17 C16 . -58.3(4)
C14 C13 C17 C16 . 61.2(4)
C17 C16 C18 C11 . -60.6(4)
C15 C16 C18 C11 . 60.1(4)
C12 C11 C18 C16 . 59.5(4)
C8 C11 C18 C16 . 180.0(3)
C10 C11 C18 C16 . -59.8(4)
